data_7234410
loop_
_publ_author_name
'Wenlong Li'
'Yunsong Cai'
'Xin Li'
'Hans Agren'
'He Tian'
'Wei-Hong Zhu'

_publ_section_title
;
 Sterically hindered diarylethenes with a benzobis(thiadiazole) bridge:
 photochemical and kinetic studies
;
_journal_name_full 'Journal of Materials Chemistry C'
_journal_page_first 8665
_journal_page_last 8674
_journal_paper_doi 10.1039/C5TC01796C
_journal_volume 3
_journal_year 2015
_chemical_formula_moiety 'C32 H26 N4 O2 S4'
_chemical_formula_sum 'C32 H26 N4 O2 S4'
_chemical_formula_weight 626.81
_space_group_crystal_system monoclinic
_space_group_IT_number 14
_space_group_name_Hall '-P 2ybc'
_space_group_name_H-M_alt 'P 1 21/c 1'
_atom_sites_solution_hydrogens geom
_cell_angle_alpha 90
_cell_angle_beta 103.364(2)
_cell_angle_gamma 90
_cell_formula_units_Z 4
_cell_length_a 16.1783(17)
_cell_length_b 11.4535(13)
_cell_length_c 15.8616(17)
_cell_measurement_reflns_used 6897
_cell_measurement_temperature 140(2)
_cell_measurement_theta_max 30.64
_cell_measurement_theta_min 2.41
_cell_volume 2859.5(5)
_computing_cell_refinement 'Bruker SAINT'
_computing_data_collection 'Bruker APEX2'
_computing_data_reduction 'Bruker SAINT'
_computing_molecular_graphics 'Bruker SHELXTL'
_computing_publication_material 'Bruker SHELXTL'
_computing_structure_refinement 'SHELXL-2013 (Sheldrick, 2013)'
_computing_structure_solution 'SHELXS-97 (Sheldrick, 2008)'
_diffrn_ambient_temperature 140(2)
_diffrn_measured_fraction_theta_full 1.000
_diffrn_measured_fraction_theta_max 0.986
_diffrn_measurement_device_type 'Bruker APEX-II CCD'
_diffrn_measurement_method '\f and \w scans'
_diffrn_radiation_type MoK\a
_diffrn_radiation_wavelength 0.71073
_diffrn_reflns_av_R_equivalents 0.0555
_diffrn_reflns_av_unetI/netI 0.0635
_diffrn_reflns_Laue_measured_fraction_full 1.000
_diffrn_reflns_Laue_measured_fraction_max 0.986
_diffrn_reflns_limit_h_max 21
_diffrn_reflns_limit_h_min -23
_diffrn_reflns_limit_k_max 16
_diffrn_reflns_limit_k_min -16
_diffrn_reflns_limit_l_max 21
_diffrn_reflns_limit_l_min -22
_diffrn_reflns_number 28671
_diffrn_reflns_point_group_measured_fraction_full 1.000
_diffrn_reflns_point_group_measured_fraction_max 0.986
_diffrn_reflns_theta_full 25.242
_diffrn_reflns_theta_max 30.840
_diffrn_reflns_theta_min 1.294
_exptl_absorpt_coefficient_mu 0.371
_exptl_absorpt_correction_T_max 0.7461
_exptl_absorpt_correction_T_min 0.4361
_exptl_absorpt_correction_type multi-scan
_exptl_absorpt_process_details sadabs
_exptl_crystal_colour yellow
_exptl_crystal_density_diffrn 1.456
_exptl_crystal_description block
_exptl_crystal_F_000 1304
_exptl_crystal_recrystallization_method 'Vapour Deposition'
_exptl_crystal_size_max 0.320
_exptl_crystal_size_mid 0.280
_exptl_crystal_size_min 0.250
_refine_diff_density_max 0.491
_refine_diff_density_min -0.512
_refine_diff_density_rms 0.072
_refine_ls_extinction_coef .
_refine_ls_extinction_method none
_refine_ls_goodness_of_fit_ref 1.031
_refine_ls_hydrogen_treatment constr
_refine_ls_matrix_type full
_refine_ls_number_parameters 385
_refine_ls_number_reflns 8877
_refine_ls_number_restraints 0
_refine_ls_restrained_S_all 1.031
_refine_ls_R_factor_all 0.0665
_refine_ls_R_factor_gt 0.0456
_refine_ls_shift/su_max 0.002
_refine_ls_shift/su_mean 0.000
_refine_ls_structure_factor_coef Fsqd
_refine_ls_weighting_details 'w=1/[\s^2^(Fo^2^)+(0.0588P)^2^+0.4475P] where P=(Fo^2^+2Fc^2^)/3'
_refine_ls_weighting_scheme calc
_refine_ls_wR_factor_gt 0.1129
_refine_ls_wR_factor_ref 0.1287
_reflns_Friedel_coverage 0.000
_reflns_Friedel_fraction_full .
_reflns_Friedel_fraction_max .
_reflns_number_gt 6555
_reflns_number_total 8877
_reflns_threshold_expression 'I > 2\s(I)'
_cod_data_source_file J-Mater-Chem-C-2015-3-8665.cif
_cod_data_source_block dm14162
_cod_original_sg_symbol_H-M 'P 21/c'
_cod_database_code 7234410
_shelx_space_group_comment
; 
The symmetry employed for this shelxl refinement is uniquely defined 
by the following loop, which should always be used as a source of 
symmetry information in preference to the above space-group names. 
They are only intended as comments. 
;
_shelx_estimated_absorpt_t_min 0.890
_shelx_estimated_absorpt_t_max 0.913
_shelxl_version_number 2013-4

loop_
_space_group_symop_operation_xyz
'x, y, z'
'-x, y+1/2, -z+1/2'
'-x, -y, -z'
'x, -y-1/2, z-1/2'

loop_
_atom_site_label
_atom_site_type_symbol
_atom_site_fract_x
_atom_site_fract_y
_atom_site_fract_z
_atom_site_U_iso_or_equiv
_atom_site_adp_type
_atom_site_occupancy
_atom_site_site_symmetry_order
_atom_site_calc_flag
_atom_site_refinement_flags_posn
_atom_site_refinement_flags_adp
_atom_site_refinement_flags_occupancy
_atom_site_disorder_assembly
_atom_site_disorder_group
N1 N 0.61690(9) 0.61471(14) 0.18770(10) 0.0252(3) Uani 1 1 d . . . . .
N2 N 0.59766(10) 0.52702(15) 0.04151(10) 0.0288(3) Uani 1 1 d . . . . .
N3 N 0.89273(10) 0.43701(15) 0.09499(10) 0.0292(3) Uani 1 1 d . . . . .
N4 N 0.75329(11) 0.42851(15) -0.01222(10) 0.0301(4) Uani 1 1 d . . . . .
O1 O 0.57088(8) 0.58461(13) 0.72780(8) 0.0298(3) Uani 1 1 d . . . . .
O2 O 1.40456(10) 0.72945(16) 0.33944(13) 0.0505(4) Uani 1 1 d . . . . .
S1 S 0.80498(3) 0.75771(4) 0.45520(3) 0.02396(11) Uani 1 1 d . . . . .
S2 S 1.05060(3) 0.48735(4) 0.39447(3) 0.02270(10) Uani 1 1 d . . . . .
S3 S 0.54340(3) 0.59043(5) 0.10197(3) 0.03123(12) Uani 1 1 d . . . . .
S4 S 0.85212(4) 0.39357(5) -0.00278(3) 0.03502(13) Uani 1 1 d . . . . .
C1 C 0.72937(10) 0.65051(15) 0.45081(11) 0.0210(3) Uani 1 1 d . . . . .
C2 C 0.71872(10) 0.58798(15) 0.37553(11) 0.0202(3) Uani 1 1 d . . . . .
C3 C 0.77242(10) 0.62878(14) 0.32100(10) 0.0188(3) Uani 1 1 d . . . . .
C4 C 0.82351(10) 0.72008(15) 0.35646(11) 0.0204(3) Uani 1 1 d . . . . .
C5 C 0.88787(11) 0.78728(16) 0.32257(12) 0.0264(4) Uani 1 1 d . . . . .
H5A H 0.9448 0.7577 0.3490 0.040 Uiso 1 1 calc R U . . .
H5B H 0.8844 0.8701 0.3370 0.040 Uiso 1 1 calc R U . . .
H5C H 0.8767 0.7782 0.2595 0.040 Uiso 1 1 calc R U . . .
C6 C 0.66383(11) 0.48101(16) 0.35713(12) 0.0252(4) Uani 1 1 d . . . . .
H6A H 0.6618 0.4426 0.4118 0.038 Uiso 1 1 calc R U . . .
H6B H 0.6876 0.4271 0.3210 0.038 Uiso 1 1 calc R U . . .
H6C H 0.6062 0.5035 0.3266 0.038 Uiso 1 1 calc R U . . .
C7 C 0.77045(10) 0.57626(15) 0.23512(10) 0.0190(3) Uani 1 1 d . . . . .
C8 C 0.68894(10) 0.57183(15) 0.17293(11) 0.0208(3) Uani 1 1 d . . . . .
C9 C 0.67720(11) 0.52300(15) 0.08836(11) 0.0225(3) Uani 1 1 d . . . . .
C10 C 0.74994(12) 0.47708(16) 0.06315(11) 0.0237(3) Uani 1 1 d . . . . .
C11 C 0.82955(11) 0.48286(16) 0.12478(11) 0.0227(3) Uani 1 1 d . . . . .
C12 C 0.83999(10) 0.53187(15) 0.21089(10) 0.0197(3) Uani 1 1 d . . . . .
C13 C 0.92589(10) 0.52894(15) 0.26804(11) 0.0196(3) Uani 1 1 d . . . . .
C14 C 0.94527(10) 0.47136(15) 0.34601(11) 0.0201(3) Uani 1 1 d . . . . .
C15 C 0.88848(11) 0.40216(16) 0.38820(12) 0.0240(4) Uani 1 1 d . . . . .
H15A H 0.8597 0.4545 0.4211 0.036 Uiso 1 1 calc R U . . .
H15B H 0.9222 0.3448 0.4275 0.036 Uiso 1 1 calc R U . . .
H15C H 0.8461 0.3615 0.3438 0.036 Uiso 1 1 calc R U . . .
C16 C 0.99736(11) 0.58611(15) 0.24733(11) 0.0213(3) Uani 1 1 d . . . . .
C17 C 0.99050(11) 0.66163(18) 0.16895(12) 0.0292(4) Uani 1 1 d . . . . .
H17A H 1.0297 0.7277 0.1833 0.044 Uiso 1 1 calc R U . . .
H17B H 0.9322 0.6908 0.1500 0.044 Uiso 1 1 calc R U . . .
H17C H 1.0051 0.6158 0.1223 0.044 Uiso 1 1 calc R U . . .
C18 C 1.06999(10) 0.57228(15) 0.31070(11) 0.0202(3) Uani 1 1 d . . . . .
C19 C 1.15584(10) 0.61749(15) 0.31639(11) 0.0220(3) Uani 1 1 d . . . . .
C20 C 1.18854(11) 0.62659(17) 0.24285(12) 0.0267(4) Uani 1 1 d . . . . .
H20 H 1.1537 0.6057 0.1881 0.032 Uiso 1 1 calc R U . . .
C21 C 1.27061(12) 0.66531(17) 0.24724(13) 0.0299(4) Uani 1 1 d . . . . .
H21 H 1.2913 0.6718 0.1961 0.036 Uiso 1 1 calc R U . . .
C22 C 1.32205(12) 0.69443(18) 0.32680(15) 0.0331(4) Uani 1 1 d . . . . .
C23 C 1.29061(12) 0.68722(19) 0.40063(14) 0.0340(4) Uani 1 1 d . . . . .
H23 H 1.3256 0.7087 0.4551 0.041 Uiso 1 1 calc R U . . .
C24 C 1.20910(12) 0.64917(17) 0.39574(12) 0.0278(4) Uani 1 1 d . . . . .
H24 H 1.1886 0.6443 0.4471 0.033 Uiso 1 1 calc R U . . .
C25 C 1.44475(14) 0.7116(2) 0.26960(18) 0.0486(6) Uani 1 1 d . . . . .
H25A H 1.4352 0.6311 0.2487 0.073 Uiso 1 1 calc R U . . .
H25B H 1.5059 0.7257 0.2896 0.073 Uiso 1 1 calc R U . . .
H25C H 1.4208 0.7657 0.2224 0.073 Uiso 1 1 calc R U . . .
C26 C 0.68813(11) 0.63590(16) 0.52321(11) 0.0222(3) Uani 1 1 d . . . . .
C27 C 0.73561(11) 0.63892(16) 0.60815(11) 0.0235(3) Uani 1 1 d . . . . .
H27 H 0.7950 0.6530 0.6187 0.028 Uiso 1 1 calc R U . . .
C28 C 0.69901(11) 0.62201(16) 0.67776(11) 0.0232(3) Uani 1 1 d . . . . .
H28 H 0.7330 0.6242 0.7353 0.028 Uiso 1 1 calc R U . . .
C29 C 0.61288(11) 0.60190(16) 0.66315(11) 0.0233(4) Uani 1 1 d . . . . .
C30 C 0.56393(12) 0.59981(17) 0.57923(12) 0.0283(4) Uani 1 1 d . . . . .
H30 H 0.5045 0.5864 0.5691 0.034 Uiso 1 1 calc R U . . .
C31 C 0.60100(11) 0.61710(18) 0.51025(12) 0.0273(4) Uani 1 1 d . . . . .
H31 H 0.5666 0.6162 0.4529 0.033 Uiso 1 1 calc R U . . .
C32 C 0.61870(13) 0.60101(19) 0.81478(12) 0.0322(4) Uani 1 1 d . . . . .
H32A H 0.6641 0.5426 0.8284 0.048 Uiso 1 1 calc R U . . .
H32B H 0.5811 0.5923 0.8548 0.048 Uiso 1 1 calc R U . . .
H32C H 0.6437 0.6794 0.8208 0.048 Uiso 1 1 calc R U . . .

loop_
_atom_site_aniso_label
_atom_site_aniso_U_11
_atom_site_aniso_U_22
_atom_site_aniso_U_33
_atom_site_aniso_U_23
_atom_site_aniso_U_13
_atom_site_aniso_U_12
N1 0.0156(7) 0.0327(8) 0.0254(7) -0.0036(6) 0.0010(6) -0.0018(6)
N2 0.0222(8) 0.0391(9) 0.0223(7) -0.0032(6) -0.0009(6) -0.0031(6)
N3 0.0266(8) 0.0434(10) 0.0193(7) -0.0032(7) 0.0089(6) 0.0031(7)
N4 0.0333(9) 0.0399(9) 0.0173(7) -0.0031(6) 0.0065(6) -0.0006(7)
O1 0.0274(7) 0.0421(8) 0.0218(6) -0.0040(5) 0.0095(5) -0.0050(6)
O2 0.0230(8) 0.0646(12) 0.0668(12) -0.0098(9) 0.0161(8) -0.0175(7)
S1 0.0224(2) 0.0273(2) 0.0211(2) -0.00610(16) 0.00279(16) -0.00320(16)
S2 0.0172(2) 0.0312(2) 0.0190(2) 0.00387(16) 0.00282(15) 0.00016(15)
S3 0.0180(2) 0.0445(3) 0.0276(2) -0.00492(19) -0.00209(18) 0.00076(18)
S4 0.0384(3) 0.0496(3) 0.0197(2) -0.0060(2) 0.0120(2) 0.0032(2)
C1 0.0162(8) 0.0251(8) 0.0216(8) -0.0023(6) 0.0040(6) -0.0005(6)
C2 0.0157(7) 0.0255(8) 0.0196(8) -0.0019(6) 0.0046(6) 0.0001(6)
C3 0.0137(7) 0.0231(8) 0.0186(7) -0.0015(6) 0.0019(6) 0.0016(6)
C4 0.0154(7) 0.0259(8) 0.0192(8) -0.0021(6) 0.0022(6) -0.0002(6)
C5 0.0207(8) 0.0288(9) 0.0290(9) -0.0015(7) 0.0043(7) -0.0041(7)
C6 0.0225(9) 0.0297(9) 0.0242(9) -0.0057(7) 0.0073(7) -0.0069(7)
C7 0.0159(7) 0.0238(8) 0.0165(7) 0.0000(6) 0.0023(6) -0.0025(6)
C8 0.0165(8) 0.0236(8) 0.0214(8) -0.0003(6) 0.0027(6) -0.0027(6)
C9 0.0217(8) 0.0259(9) 0.0189(8) 0.0004(6) 0.0026(6) -0.0032(6)
C10 0.0278(9) 0.0276(9) 0.0154(8) 0.0006(6) 0.0043(7) -0.0030(7)
C11 0.0212(8) 0.0299(9) 0.0185(8) 0.0009(6) 0.0077(6) -0.0007(6)
C12 0.0172(8) 0.0257(8) 0.0164(7) 0.0009(6) 0.0041(6) -0.0028(6)
C13 0.0154(7) 0.0253(8) 0.0182(8) -0.0005(6) 0.0038(6) 0.0001(6)
C14 0.0162(7) 0.0252(8) 0.0199(8) -0.0020(6) 0.0060(6) -0.0004(6)
C15 0.0219(8) 0.0289(9) 0.0225(8) 0.0023(7) 0.0076(7) -0.0017(6)
C16 0.0158(7) 0.0277(9) 0.0211(8) 0.0027(6) 0.0057(6) 0.0012(6)
C17 0.0192(8) 0.0424(11) 0.0259(9) 0.0122(8) 0.0051(7) 0.0007(7)
C18 0.0166(8) 0.0268(8) 0.0183(8) 0.0016(6) 0.0064(6) 0.0008(6)
C19 0.0155(8) 0.0243(8) 0.0260(9) 0.0010(7) 0.0045(7) 0.0008(6)
C20 0.0195(8) 0.0352(10) 0.0252(9) 0.0051(7) 0.0046(7) 0.0020(7)
C21 0.0232(9) 0.0348(10) 0.0352(10) 0.0070(8) 0.0141(8) 0.0015(7)
C22 0.0188(9) 0.0330(10) 0.0482(12) -0.0011(9) 0.0094(8) -0.0057(7)
C23 0.0246(9) 0.0406(12) 0.0350(11) -0.0074(9) 0.0030(8) -0.0068(8)
C24 0.0225(9) 0.0355(10) 0.0255(9) -0.0035(7) 0.0061(7) -0.0024(7)
C25 0.0265(11) 0.0483(14) 0.0774(18) 0.0048(12) 0.0253(12) -0.0049(9)
C26 0.0204(8) 0.0268(9) 0.0191(8) -0.0028(6) 0.0042(6) 0.0024(6)
C27 0.0174(8) 0.0294(9) 0.0230(8) -0.0054(7) 0.0033(6) 0.0016(6)
C28 0.0200(8) 0.0303(9) 0.0185(8) -0.0027(7) 0.0030(6) 0.0028(6)
C29 0.0229(9) 0.0267(9) 0.0217(8) -0.0031(6) 0.0077(7) 0.0010(6)
C30 0.0183(8) 0.0389(11) 0.0266(9) -0.0079(8) 0.0032(7) -0.0031(7)
C31 0.0187(8) 0.0410(11) 0.0205(8) -0.0051(7) 0.0011(7) 0.0006(7)
C32 0.0351(11) 0.0426(12) 0.0197(9) -0.0012(8) 0.0080(8) -0.0022(8)

loop_
_atom_type_symbol
_atom_type_description
_atom_type_scat_dispersion_real
_atom_type_scat_dispersion_imag
_atom_type_scat_source
C C 0.0033 0.0016 'International Tables Vol C Tables 4.2.6.8 and 6.1.1.4'
H H 0.0000 0.0000 'International Tables Vol C Tables 4.2.6.8 and 6.1.1.4'
N N 0.0061 0.0033 'International Tables Vol C Tables 4.2.6.8 and 6.1.1.4'
O O 0.0106 0.0060 'International Tables Vol C Tables 4.2.6.8 and 6.1.1.4'
S S 0.1246 0.1234 'International Tables Vol C Tables 4.2.6.8 and 6.1.1.4'

loop_
_geom_angle_atom_site_label_1
_geom_angle_atom_site_label_2
_geom_angle_atom_site_label_3
_geom_angle
_geom_angle_site_symmetry_1
_geom_angle_site_symmetry_3
C8 N1 S3 107.01(13) . .
C9 N2 S3 105.81(12) . .
C11 N3 S4 106.69(13) . .
C10 N4 S4 105.32(13) . .
C29 O1 C32 116.89(14) . .
C22 O2 C25 116.82(19) . .
C4 S1 C1 93.23(8) . .
C14 S2 C18 93.07(8) . .
N1 S3 N2 100.52(8) . .
N3 S4 N4 100.72(8) . .
C2 C1 C26 129.48(16) . .
C2 C1 S1 110.67(13) . .
C26 C1 S1 119.83(13) . .
C1 C2 C3 112.52(15) . .
C1 C2 C6 123.09(16) . .
C3 C2 C6 124.09(15) . .
C4 C3 C2 113.08(15) . .
C4 C3 C7 124.71(15) . .
C2 C3 C7 122.21(14) . .
C3 C4 C5 130.62(16) . .
C3 C4 S1 110.49(13) . .
C5 C4 S1 118.89(13) . .
C4 C5 H5A 109.5 . .
C4 C5 H5B 109.5 . .
H5A C5 H5B 109.5 . .
C4 C5 H5C 109.5 . .
H5A C5 H5C 109.5 . .
H5B C5 H5C 109.5 . .
C2 C6 H6A 109.5 . .
C2 C6 H6B 109.5 . .
H6A C6 H6B 109.5 . .
C2 C6 H6C 109.5 . .
H6A C6 H6C 109.5 . .
H6B C6 H6C 109.5 . .
C12 C7 C8 118.18(15) . .
C12 C7 C3 124.37(15) . .
C8 C7 C3 117.45(14) . .
N1 C8 C9 112.21(15) . .
N1 C8 C7 124.07(15) . .
C9 C8 C7 123.72(16) . .
N2 C9 C8 114.44(16) . .
N2 C9 C10 127.59(16) . .
C8 C9 C10 117.97(15) . .
N4 C10 C11 114.64(17) . .
N4 C10 C9 127.79(17) . .
C11 C10 C9 117.57(15) . .
N3 C11 C10 112.62(15) . .
N3 C11 C12 123.78(16) . .
C10 C11 C12 123.60(15) . .
C7 C12 C11 118.96(15) . .
C7 C12 C13 123.74(15) . .
C11 C12 C13 117.30(15) . .
C14 C13 C16 113.46(15) . .
C14 C13 C12 123.49(15) . .
C16 C13 C12 123.05(15) . .
C13 C14 C15 128.78(15) . .
C13 C14 S2 110.50(13) . .
C15 C14 S2 120.72(13) . .
C14 C15 H15A 109.5 . .
C14 C15 H15B 109.5 . .
H15A C15 H15B 109.5 . .
C14 C15 H15C 109.5 . .
H15A C15 H15C 109.5 . .
H15B C15 H15C 109.5 . .
C18 C16 C13 112.38(15) . .
C18 C16 C17 124.29(15) . .
C13 C16 C17 123.08(15) . .
C16 C17 H17A 109.5 . .
C16 C17 H17B 109.5 . .
H17A C17 H17B 109.5 . .
C16 C17 H17C 109.5 . .
H17A C17 H17C 109.5 . .
H17B C17 H17C 109.5 . .
C16 C18 C19 130.20(16) . .
C16 C18 S2 110.58(12) . .
C19 C18 S2 119.21(12) . .
C20 C19 C24 117.41(16) . .
C20 C19 C18 120.88(16) . .
C24 C19 C18 121.67(16) . .
C21 C20 C19 121.80(17) . .
C21 C20 H20 119.1 . .
C19 C20 H20 119.1 . .
C22 C21 C20 119.38(18) . .
C22 C21 H21 120.3 . .
C20 C21 H21 120.3 . .
O2 C22 C21 124.58(19) . .
O2 C22 C23 115.61(19) . .
C21 C22 C23 119.80(17) . .
C24 C23 C22 120.48(18) . .
C24 C23 H23 119.8 . .
C22 C23 H23 119.8 . .
C23 C24 C19 121.11(18) . .
C23 C24 H24 119.4 . .
C19 C24 H24 119.4 . .
O2 C25 H25A 109.5 . .
O2 C25 H25B 109.5 . .
H25A C25 H25B 109.5 . .
O2 C25 H25C 109.5 . .
H25A C25 H25C 109.5 . .
H25B C25 H25C 109.5 . .
C27 C26 C31 117.45(16) . .
C27 C26 C1 120.51(16) . .
C31 C26 C1 122.03(16) . .
C28 C27 C26 121.92(16) . .
C28 C27 H27 119.0 . .
C26 C27 H27 119.0 . .
C29 C28 C27 119.50(16) . .
C29 C28 H28 120.3 . .
C27 C28 H28 120.3 . .
O1 C29 C28 123.76(16) . .
O1 C29 C30 116.45(16) . .
C28 C29 C30 119.78(17) . .
C31 C30 C29 120.28(17) . .
C31 C30 H30 119.9 . .
C29 C30 H30 119.9 . .
C30 C31 C26 121.07(17) . .
C30 C31 H31 119.5 . .
C26 C31 H31 119.5 . .
O1 C32 H32A 109.5 . .
O1 C32 H32B 109.5 . .
H32A C32 H32B 109.5 . .
O1 C32 H32C 109.5 . .
H32A C32 H32C 109.5 . .
H32B C32 H32C 109.5 . .

loop_
_geom_bond_atom_site_label_1
_geom_bond_atom_site_label_2
_geom_bond_distance
_geom_bond_site_symmetry_2
N1 C8 1.334(2) .
N1 S3 1.6103(15) .
N2 C9 1.330(2) .
N2 S3 1.6145(17) .
N3 C11 1.329(2) .
N3 S4 1.6166(16) .
N4 C10 1.331(2) .
N4 S4 1.6212(18) .
O1 C29 1.369(2) .
O1 C32 1.430(2) .
O2 C22 1.364(2) .
O2 C25 1.423(3) .
S1 C4 1.7162(17) .
S1 C1 1.7232(18) .
S2 C14 1.7096(17) .
S2 C18 1.7328(17) .
C1 C2 1.369(2) .
C1 C26 1.465(2) .
C2 C3 1.438(2) .
C2 C6 1.502(2) .
C3 C4 1.371(2) .
C3 C7 1.483(2) .
C4 C5 1.491(2) .
C5 H5A 0.9800 .
C5 H5B 0.9800 .
C5 H5C 0.9800 .
C6 H6A 0.9800 .
C6 H6B 0.9800 .
C6 H6C 0.9800 .
C7 C12 1.368(2) .
C7 C8 1.454(2) .
C8 C9 1.425(2) .
C9 C10 1.428(3) .
C10 C11 1.427(2) .
C11 C12 1.450(2) .
C12 C13 1.474(2) .
C13 C14 1.372(2) .
C13 C16 1.432(2) .
C14 C15 1.485(2) .
C15 H15A 0.9800 .
C15 H15B 0.9800 .
C15 H15C 0.9800 .
C16 C18 1.367(2) .
C16 C17 1.497(2) .
C17 H17A 0.9800 .
C17 H17B 0.9800 .
C17 H17C 0.9800 .
C18 C19 1.465(2) .
C19 C20 1.392(3) .
C19 C24 1.399(2) .
C20 C21 1.386(3) .
C20 H20 0.9500 .
C21 C22 1.382(3) .
C21 H21 0.9500 .
C22 C23 1.383(3) .
C23 C24 1.374(3) .
C23 H23 0.9500 .
C24 H24 0.9500 .
C25 H25A 0.9800 .
C25 H25B 0.9800 .
C25 H25C 0.9800 .
C26 C27 1.389(2) .
C26 C31 1.393(2) .
C27 C28 1.382(2) .
C27 H27 0.9500 .
C28 C29 1.378(2) .
C28 H28 0.9500 .
C29 C30 1.383(2) .
C30 C31 1.378(3) .
C30 H30 0.9500 .
C31 H31 0.9500 .
C32 H32A 0.9800 .
C32 H32B 0.9800 .
C32 H32C 0.9800 .

loop_
_geom_torsion_atom_site_label_1
_geom_torsion_atom_site_label_2
_geom_torsion_atom_site_label_3
_geom_torsion_atom_site_label_4
_geom_torsion
_geom_torsion_site_symmetry_1
_geom_torsion_site_symmetry_2
_geom_torsion_site_symmetry_3
_geom_torsion_site_symmetry_4
C8 N1 S3 N2 -0.79(14) . . . .
C9 N2 S3 N1 0.05(14) . . . .
C11 N3 S4 N4 -0.68(15) . . . .
C10 N4 S4 N3 0.36(15) . . . .
C4 S1 C1 C2 -0.12(14) . . . .
C4 S1 C1 C26 178.68(14) . . . .
C26 C1 C2 C3 -179.06(17) . . . .
S1 C1 C2 C3 -0.41(19) . . . .
C26 C1 C2 C6 -5.2(3) . . . .
S1 C1 C2 C6 173.50(13) . . . .
C1 C2 C3 C4 0.9(2) . . . .
C6 C2 C3 C4 -172.92(16) . . . .
C1 C2 C3 C7 -178.50(15) . . . .
C6 C2 C3 C7 7.7(3) . . . .
C2 C3 C4 C5 179.77(17) . . . .
C7 C3 C4 C5 -0.8(3) . . . .
C2 C3 C4 S1 -0.98(18) . . . .
C7 C3 C4 S1 178.41(13) . . . .
C1 S1 C4 C3 0.64(14) . . . .
C1 S1 C4 C5 179.99(14) . . . .
C4 C3 C7 C12 56.0(2) . . . .
C2 C3 C7 C12 -124.69(19) . . . .
C4 C3 C7 C8 -124.11(18) . . . .
C2 C3 C7 C8 55.2(2) . . . .
S3 N1 C8 C9 1.26(18) . . . .
S3 N1 C8 C7 -179.85(14) . . . .
C12 C7 C8 N1 -178.23(17) . . . .
C3 C7 C8 N1 1.9(2) . . . .
C12 C7 C8 C9 0.5(3) . . . .
C3 C7 C8 C9 -179.39(16) . . . .
S3 N2 C9 C8 0.69(19) . . . .
S3 N2 C9 C10 -178.75(16) . . . .
N1 C8 C9 N2 -1.3(2) . . . .
C7 C8 C9 N2 179.77(16) . . . .
N1 C8 C9 C10 178.16(16) . . . .
C7 C8 C9 C10 -0.7(3) . . . .
S4 N4 C10 C11 0.1(2) . . . .
S4 N4 C10 C9 179.96(16) . . . .
N2 C9 C10 N4 -0.2(3) . . . .
C8 C9 C10 N4 -179.64(18) . . . .
N2 C9 C10 C11 179.69(17) . . . .
C8 C9 C10 C11 0.3(2) . . . .
S4 N3 C11 C10 0.76(19) . . . .
S4 N3 C11 C12 179.92(14) . . . .
N4 C10 C11 N3 -0.6(2) . . . .
C9 C10 C11 N3 179.52(16) . . . .
N4 C10 C11 C12 -179.71(17) . . . .
C9 C10 C11 C12 0.4(3) . . . .
C8 C7 C12 C11 0.1(2) . . . .
C3 C7 C12 C11 -179.97(16) . . . .
C8 C7 C12 C13 -178.86(15) . . . .
C3 C7 C12 C13 1.1(3) . . . .
N3 C11 C12 C7 -179.63(17) . . . .
C10 C11 C12 C7 -0.6(3) . . . .
N3 C11 C12 C13 -0.6(3) . . . .
C10 C11 C12 C13 178.47(16) . . . .
C7 C12 C13 C14 59.7(2) . . . .
C11 C12 C13 C14 -119.27(19) . . . .
C7 C12 C13 C16 -120.3(2) . . . .
C11 C12 C13 C16 60.7(2) . . . .
C16 C13 C14 C15 -179.40(17) . . . .
C12 C13 C14 C15 0.6(3) . . . .
C16 C13 C14 S2 0.27(19) . . . .
C12 C13 C14 S2 -179.77(13) . . . .
C18 S2 C14 C13 0.23(14) . . . .
C18 S2 C14 C15 179.94(15) . . . .
C14 C13 C16 C18 -0.8(2) . . . .
C12 C13 C16 C18 179.23(16) . . . .
C14 C13 C16 C17 -175.35(17) . . . .
C12 C13 C16 C17 4.7(3) . . . .
C13 C16 C18 C19 -178.74(17) . . . .
C17 C16 C18 C19 -4.3(3) . . . .
C13 C16 C18 S2 0.96(19) . . . .
C17 C16 C18 S2 175.41(15) . . . .
C14 S2 C18 C16 -0.70(14) . . . .
C14 S2 C18 C19 179.04(14) . . . .
C16 C18 C19 C20 -36.4(3) . . . .
S2 C18 C19 C20 143.93(15) . . . .
C16 C18 C19 C24 145.9(2) . . . .
S2 C18 C19 C24 -33.8(2) . . . .
C24 C19 C20 C21 0.1(3) . . . .
C18 C19 C20 C21 -177.73(17) . . . .
C19 C20 C21 C22 0.8(3) . . . .
C25 O2 C22 C21 -13.5(3) . . . .
C25 O2 C22 C23 165.6(2) . . . .
C20 C21 C22 O2 177.6(2) . . . .
C20 C21 C22 C23 -1.5(3) . . . .
O2 C22 C23 C24 -177.9(2) . . . .
C21 C22 C23 C24 1.2(3) . . . .
C22 C23 C24 C19 -0.4(3) . . . .
C20 C19 C24 C23 -0.3(3) . . . .
C18 C19 C24 C23 177.48(18) . . . .
C2 C1 C26 C27 134.6(2) . . . .
S1 C1 C26 C27 -44.0(2) . . . .
C2 C1 C26 C31 -44.6(3) . . . .
S1 C1 C26 C31 136.87(16) . . . .
C31 C26 C27 C28 1.1(3) . . . .
C1 C26 C27 C28 -178.06(17) . . . .
C26 C27 C28 C29 -0.2(3) . . . .
C32 O1 C29 C28 6.8(3) . . . .
C32 O1 C29 C30 -172.41(17) . . . .
C27 C28 C29 O1 -179.76(17) . . . .
C27 C28 C29 C30 -0.5(3) . . . .
O1 C29 C30 C31 179.64(17) . . . .
C28 C29 C30 C31 0.4(3) . . . .
C29 C30 C31 C26 0.6(3) . . . .
C27 C26 C31 C30 -1.3(3) . . . .
C1 C26 C31 C30 177.88(18) . . . .
